data_4070501
loop_
_publ_author_name
'Scherer, Axel'
'Haase, Detlev'
'Saak, Wolfgang'
'Beckhaus, R\"udiger'
'Meetsma, Auke'
'Bouwkamp, Marco W.'

_publ_section_title
;
 Low-Valent Pentafulvene Titanium Dinitrogen Complex as a Precursor for
 Cationic Titanium Complexes
;
_journal_issue 24
_journal_name_full Organometallics
_journal_page_first 6969
_journal_paper_doi 10.1021/om900875e
_journal_volume 28
_journal_year 2009
_chemical_formula_sum 'C51 H49 B F15 O2 Ti'
_chemical_formula_weight 1037.61
_chemical_name_systematic
; 
 ? 
;
_space_group_IT_number 15
_symmetry_cell_setting monoclinic
_symmetry_space_group_name_Hall '-C 2yc'
_symmetry_space_group_name_H-M 'C 1 2/c 1'
_atom_sites_solution_hydrogens geom
_atom_sites_solution_primary direct
_atom_sites_solution_secondary difmap
_audit_creation_method SHELXL-97
_cell_angle_alpha 90.00
_cell_angle_beta 115.070(6)
_cell_angle_gamma 90.00
_cell_formula_units_Z 8
_cell_length_a 30.0821(17)
_cell_length_b 13.4214(4)
_cell_length_c 25.5905(14)
_cell_measurement_temperature 153(2)
_cell_volume 9358.6(9)
_computing_cell_refinement 'IPDS (Stoe, 1999)'
_computing_data_collection 'IPDS (Stoe, 1999)'
_computing_data_reduction 'XRED (Stoe, 1997)'
_computing_molecular_graphics 'Ortep-3 for Windows (Farrugia, 1997)'
_computing_publication_material 'SHELX-97 (Sheldrick, 1997)'
_computing_structure_refinement 'SHELXL-97 (Sheldrick, 1997)'
_computing_structure_solution 'SHELXS-97 (Sheldrick, 1990)'
_diffrn_ambient_temperature 153(2)
_diffrn_measured_fraction_theta_full 0.956
_diffrn_measured_fraction_theta_max 0.956
_diffrn_measurement_device_type 'Stoe IPDS'
_diffrn_radiation_monochromator graphite
_diffrn_radiation_source 'fine-focus sealed tube'
_diffrn_radiation_type MoK\a
_diffrn_radiation_wavelength 0.71073
_diffrn_reflns_av_R_equivalents 0.0550
_diffrn_reflns_av_sigmaI/netI 0.0416
_diffrn_reflns_limit_h_max 36
_diffrn_reflns_limit_h_min -36
_diffrn_reflns_limit_k_max 15
_diffrn_reflns_limit_k_min -15
_diffrn_reflns_limit_l_max 31
_diffrn_reflns_limit_l_min -31
_diffrn_reflns_number 40486
_diffrn_reflns_theta_full 26.04
_diffrn_reflns_theta_max 26.04
_diffrn_reflns_theta_min 2.05
_exptl_absorpt_coefficient_mu 0.284
_exptl_absorpt_correction_T_max 0.9171
_exptl_absorpt_correction_T_min 0.8481
_exptl_absorpt_correction_type numerical
_exptl_crystal_colour blue
_exptl_crystal_density_diffrn 1.473
_exptl_crystal_density_method 'not measured'
_exptl_crystal_description prism
_exptl_crystal_F_000 4264
_exptl_crystal_size_max 0.60
_exptl_crystal_size_mid 0.43
_exptl_crystal_size_min 0.31
_refine_diff_density_max 0.927
_refine_diff_density_min -0.714
_refine_diff_density_rms 0.075
_refine_ls_extinction_method none
_refine_ls_goodness_of_fit_ref 1.045
_refine_ls_hydrogen_treatment mixed
_refine_ls_matrix_type full
_refine_ls_number_parameters 577
_refine_ls_number_reflns 8835
_refine_ls_number_restraints 14
_refine_ls_restrained_S_all 1.044
_refine_ls_R_factor_all 0.0783
_refine_ls_R_factor_gt 0.0589
_refine_ls_shift/su_max 0.004
_refine_ls_shift/su_mean 0.000
_refine_ls_structure_factor_coef Fsqd
_refine_ls_weighting_details 'calc w=1/[\s^2^(Fo^2^)+(0.1115P)^2^+8.0056P] where P=(Fo^2^+2Fc^2^)/3'
_refine_ls_weighting_scheme calc
_refine_ls_wR_factor_gt 0.1642
_refine_ls_wR_factor_ref 0.1760
_reflns_number_gt 6493
_reflns_number_total 8835
_reflns_threshold_expression >2sigma(I)
_cod_data_source_file om900875e_si_001.cif
_cod_data_source_block ADABET2
_cod_original_cell_volume 9358.6(8)
_cod_original_sg_symbol_H-M C2/c
_cod_database_code 4070501

loop_
_symmetry_equiv_pos_as_xyz
'x, y, z'
'-x, y, -z+1/2'
'x+1/2, y+1/2, z'
'-x+1/2, y+1/2, -z+1/2'
'-x, -y, -z'
'x, -y, z-1/2'
'-x+1/2, -y+1/2, -z'
'x+1/2, -y+1/2, z-1/2'

loop_
_atom_site_label
_atom_site_type_symbol
_atom_site_fract_x
_atom_site_fract_y
_atom_site_fract_z
_atom_site_U_iso_or_equiv
_atom_site_adp_type
_atom_site_occupancy
_atom_site_symmetry_multiplicity
_atom_site_calc_flag
_atom_site_refinement_flags
_atom_site_disorder_assembly
_atom_site_disorder_group
Ti1 Ti 0.116067(16) 0.67599(4) 0.037981(19) 0.01995(14) Uani 1 1 d . . .
C1 C 0.06608(9) 0.7058(2) 0.08790(11) 0.0226(6) Uani 1 1 d . . .
C2 C 0.04589(9) 0.6280(2) 0.04721(11) 0.0227(6) Uani 1 1 d . . .
H2 H 0.0153 0.6304 0.0142 0.027 Uiso 1 1 calc R . .
C3 C 0.07877(9) 0.5455(2) 0.06380(11) 0.0218(5) Uani 1 1 d . . .
H3 H 0.0740 0.4845 0.0433 0.026 Uiso 1 1 calc R . .
C4 C 0.12028(9) 0.5695(2) 0.11643(11) 0.0214(5) Uani 1 1 d . . .
C5 C 0.11206(9) 0.6681(2) 0.12905(11) 0.0221(5) Uani 1 1 d . . .
H5 H 0.1344 0.7051 0.1611 0.027 Uiso 1 1 calc R . .
C6 C 0.04067(10) 0.8017(2) 0.09178(12) 0.0243(6) Uani 1 1 d . . .
H6 H 0.0484 0.8538 0.0690 0.029 Uiso 1 1 calc R . .
C7 C -0.01587(10) 0.7912(2) 0.06640(13) 0.0316(7) Uani 1 1 d . . .
H7 H -0.0284 0.7650 0.0261 0.038 Uiso 1 1 calc R . .
C8 C -0.03064(12) 0.7204(3) 0.10290(19) 0.0477(9) Uani 1 1 d . . .
H8A H -0.0164 0.6537 0.1036 0.057 Uiso 1 1 calc R . .
H8B H -0.0668 0.7136 0.0858 0.057 Uiso 1 1 calc R . .
C9 C -0.01228(14) 0.7607(3) 0.16453(18) 0.0491(9) Uani 1 1 d . . .
H9 H -0.0220 0.7141 0.1884 0.059 Uiso 1 1 calc R . .
C10 C 0.04377(14) 0.7688(3) 0.19026(15) 0.0459(9) Uani 1 1 d . . .
H10A H 0.0564 0.7938 0.2304 0.055 Uiso 1 1 calc R . .
H10B H 0.0582 0.7022 0.1911 0.055 Uiso 1 1 calc R . .
C11 C 0.05870(11) 0.8397(3) 0.15406(12) 0.0316(7) Uani 1 1 d . . .
H11 H 0.0953 0.8457 0.1716 0.038 Uiso 1 1 calc R . .
C12 C 0.03614(12) 0.9424(3) 0.15313(15) 0.0399(8) Uani 1 1 d . . .
H12A H 0.0484 0.9688 0.1929 0.048 Uiso 1 1 calc R . .
H12B H 0.0460 0.9892 0.1300 0.048 Uiso 1 1 calc R . .
C13 C -0.01983(12) 0.9342(3) 0.12692(14) 0.0355(7) Uani 1 1 d . . .
H13 H -0.0344 1.0015 0.1262 0.043 Uiso 1 1 calc R . .
C14 C -0.03807(12) 0.8944(3) 0.06572(14) 0.0368(7) Uani 1 1 d . . .
H14A H -0.0286 0.9407 0.0421 0.044 Uiso 1 1 calc R . .
H14B H -0.0743 0.8896 0.0482 0.044 Uiso 1 1 calc R . .
C15 C -0.03531(14) 0.8629(3) 0.16262(17) 0.0461(9) Uani 1 1 d . . .
H15A H -0.0715 0.8568 0.1452 0.055 Uiso 1 1 calc R . .
H15B H -0.0245 0.8891 0.2023 0.055 Uiso 1 1 calc R . .
B1 B 0.16427(11) 0.4988(2) 0.16265(13) 0.0227(6) Uani 1 1 d . . .
F1 F 0.24938(7) 0.62221(15) 0.25252(8) 0.0400(5) Uani 1 1 d . . .
F2 F 0.24704(10) 0.7122(2) 0.34230(10) 0.0666(7) Uani 1 1 d . . .
F3 F 0.16662(12) 0.6966(3) 0.36568(10) 0.0842(10) Uani 1 1 d . . .
F4 F 0.08891(9) 0.5820(2) 0.29640(9) 0.0652(7) Uani 1 1 d . . .
F5 F 0.09041(6) 0.48952(17) 0.20514(8) 0.0424(5) Uani 1 1 d . . .
F6A F 0.1685(2) 0.3573(4) 0.2598(2) 0.0439(14) Uiso 0.50 1 d P A 1
F7A F 0.15082(17) 0.1643(4) 0.2484(2) 0.0449(10) Uiso 0.50 1 d P A 1
F8A F 0.12675(16) 0.0702(4) 0.1460(2) 0.0487(10) Uiso 0.50 1 d P A 1
F9A F 0.12152(14) 0.1773(3) 0.05396(19) 0.0390(9) Uiso 0.50 1 d P A 1
F10A F 0.13737(16) 0.3720(4) 0.06246(18) 0.0312(12) Uiso 0.50 1 d P A 1
F6B F 0.1585(2) 0.3394(4) 0.2474(2) 0.0420(14) Uiso 0.50 1 d P B 2
F7B F 0.1371(2) 0.1473(4) 0.2224(2) 0.0597(13) Uiso 0.50 1 d P B 2
F8B F 0.1172(2) 0.0753(4) 0.1159(3) 0.0637(13) Uiso 0.50 1 d P B 2
F9B F 0.12534(16) 0.1988(4) 0.0353(2) 0.0469(11) Uiso 0.50 1 d P B 2
F10B F 0.14487(16) 0.3911(4) 0.05736(18) 0.0313(12) Uiso 0.50 1 d P B 2
F11 F 0.25482(7) 0.40449(16) 0.24237(7) 0.0398(5) Uani 1 1 d . . .
F12 F 0.33866(7) 0.38359(19) 0.23179(9) 0.0538(6) Uani 1 1 d . . .
F13 F 0.34873(7) 0.4637(2) 0.13990(11) 0.0642(7) Uani 1 1 d . . .
F14 F 0.27158(8) 0.56382(19) 0.05796(10) 0.0549(6) Uani 1 1 d . . .
F15 F 0.18748(6) 0.58489(14) 0.06598(7) 0.0296(4) Uani 1 1 d . . .
C16 C 0.17067(10) 0.5465(2) 0.22473(12) 0.0274(6) Uani 1 1 d . . .
C17 C 0.20862(11) 0.6055(3) 0.26187(13) 0.0329(7) Uani 1 1 d . . .
C18 C 0.20847(14) 0.6555(3) 0.30905(14) 0.0455(9) Uani 1 1 d . . .
C19 C 0.16844(16) 0.6475(3) 0.32124(14) 0.0539(11) Uani 1 1 d . . .
C20 C 0.12902(14) 0.5891(3) 0.28583(14) 0.0460(9) Uani 1 1 d . . .
C21 C 0.13097(11) 0.5415(3) 0.23950(13) 0.0350(7) Uani 1 1 d . . .
C22A C 0.15027(8) 0.37605(12) 0.16126(12) 0.0187(14) Uiso 0.50 1 d PG A 1
C23A C 0.15361(10) 0.3216(2) 0.20898(13) 0.0356(15) Uiso 0.50 1 d PG A 1
C24A C 0.14575(11) 0.2192(2) 0.20444(17) 0.0309(13) Uiso 0.50 1 d PG A 1
C25A C 0.13456(10) 0.17141(12) 0.1522(2) 0.0249(11) Uiso 0.50 1 d PG A 1
C26A C 0.13122(8) 0.22589(16) 0.10447(15) 0.0234(11) Uiso 0.50 1 d PG A 1
C27A C 0.13908(7) 0.32821(16) 0.10901(12) 0.0160(11) Uiso 0.50 1 d PG A 1
C22B C 0.14960(8) 0.37477(12) 0.15021(12) 0.0312(19) Uiso 0.50 1 d PG B 2
C23B C 0.14849(8) 0.31196(17) 0.19283(13) 0.0273(13) Uiso 0.50 1 d PG B 2
C24B C 0.13844(9) 0.21117(15) 0.18137(18) 0.0317(13) Uiso 0.50 1 d PG B 2
C25B C 0.12949(10) 0.17320(13) 0.12728(19) 0.0316(13) Uiso 0.50 1 d PG B 2
C26B C 0.13060(9) 0.2360(2) 0.08467(15) 0.0313(13) Uiso 0.50 1 d PG B 2
C27B C 0.14066(9) 0.33679(19) 0.09613(12) 0.0383(17) Uiso 0.50 1 d PG B 2
C28 C 0.21675(10) 0.4979(2) 0.15614(12) 0.0251(6) Uani 1 1 d . A .
C29 C 0.25754(10) 0.4467(2) 0.19586(12) 0.0295(6) Uani 1 1 d . . .
C30 C 0.30131(11) 0.4347(3) 0.19166(14) 0.0377(8) Uani 1 1 d . A .
C31 C 0.30648(11) 0.4745(3) 0.14519(16) 0.0414(8) Uani 1 1 d . . .
C32 C 0.26750(11) 0.5247(3) 0.10392(15) 0.0363(7) Uani 1 1 d . A .
C33 C 0.22459(10) 0.5345(2) 0.11081(12) 0.0269(6) Uani 1 1 d . . .
C34 C 0.05985(10) 0.6435(2) -0.06097(11) 0.0286(6) Uani 1 1 d . . .
C35 C 0.10830(11) 0.6173(2) -0.05225(11) 0.0295(6) Uani 1 1 d . . .
C36 C 0.13658(10) 0.7067(2) -0.03893(12) 0.0280(6) Uani 1 1 d . . .
C37 C 0.10557(10) 0.7870(2) -0.03955(12) 0.0279(6) Uani 1 1 d . . .
C38 C 0.05828(10) 0.7472(2) -0.05217(12) 0.0272(6) Uani 1 1 d . . .
C39 C 0.01654(12) 0.5736(3) -0.08416(14) 0.0402(8) Uani 1 1 d . . .
H39A H -0.0129 0.6085 -0.0865 0.060 Uiso 1 1 calc R . .
H39B H 0.0230 0.5161 -0.0584 0.060 Uiso 1 1 calc R . .
H39C H 0.0113 0.5508 -0.1227 0.060 Uiso 1 1 calc R . .
C40 C 0.12477(14) 0.5161(3) -0.06156(15) 0.0449(9) Uani 1 1 d . . .
H40A H 0.1599 0.5180 -0.0524 0.067 Uiso 1 1 calc R . .
H40B H 0.1062 0.4964 -0.1019 0.067 Uiso 1 1 calc R . .
H40C H 0.1190 0.4678 -0.0364 0.067 Uiso 1 1 calc R . .
C41 C 0.18788(11) 0.7177(3) -0.03400(15) 0.0405(8) Uani 1 1 d . . .
H41A H 0.2016 0.6516 -0.0345 0.061 Uiso 1 1 calc R . .
H41B H 0.2083 0.7514 0.0023 0.061 Uiso 1 1 calc R . .
H41C H 0.1873 0.7571 -0.0665 0.061 Uiso 1 1 calc R . .
C42 C 0.11982(12) 0.8950(3) -0.03396(15) 0.0371(7) Uani 1 1 d . . .
H42A H 0.1548 0.9007 -0.0249 0.056 Uiso 1 1 calc R . .
H42B H 0.1135 0.9253 -0.0029 0.056 Uiso 1 1 calc R . .
H42C H 0.1005 0.9294 -0.0704 0.056 Uiso 1 1 calc R . .
C43 C 0.01312(11) 0.8075(3) -0.06269(14) 0.0360(7) Uani 1 1 d . . .
H43A H -0.0147 0.7625 -0.0706 0.054 Uiso 1 1 calc R . .
H43B H 0.0058 0.8515 -0.0959 0.054 Uiso 1 1 calc R . .
H43C H 0.0188 0.8476 -0.0284 0.054 Uiso 1 1 calc R . .
O1 O 0.17315(7) 0.78943(16) 0.08669(9) 0.0283(4) Uani 1 1 d . . .
C44 C 0.22661(11) 0.7837(3) 0.11597(15) 0.0394(8) Uani 1 1 d . . .
H44A H 0.2397 0.7396 0.0948 0.047 Uiso 1 1 calc R . .
H44B H 0.2375 0.7583 0.1558 0.047 Uiso 1 1 calc R . .
C45 C 0.24337(13) 0.8904(3) 0.11615(19) 0.0479(9) Uani 1 1 d . . .
H45A H 0.2489 0.9040 0.0814 0.058 Uiso 1 1 calc R . .
H45B H 0.2741 0.9035 0.1508 0.058 Uiso 1 1 calc R . .
C46 C 0.20142(12) 0.9544(3) 0.11650(15) 0.0388(8) Uani 1 1 d . . .
H46A H 0.1901 1.0028 0.0843 0.047 Uiso 1 1 calc R . .
H46B H 0.2118 0.9911 0.1534 0.047 Uiso 1 1 calc R . .
C47 C 0.16081(12) 0.8792(3) 0.10926(15) 0.0365(7) Uani 1 1 d . . .
H47A H 0.1599 0.8657 0.1468 0.044 Uiso 1 1 calc R . .
H47B H 0.1284 0.9049 0.0820 0.044 Uiso 1 1 calc R . .
O2 O 0.24391(10) 0.63396(17) 0.5020(3) 0.1094(16) Uiso 0.50 1 d PD C -1
C48 C 0.2169(2) 0.7096(3) 0.5155(5) 0.1094(16) Uiso 0.50 1 d PD C -1
H48A H 0.2248 0.7093 0.5572 0.131 Uiso 0.50 1 calc PR C -1
H48B H 0.1812 0.7000 0.4932 0.131 Uiso 0.50 1 calc PR C -1
C49 C 0.23397(13) 0.80723(17) 0.4981(5) 0.1094(16) Uiso 0.50 1 d PD C -1
H49A H 0.2422 0.8575 0.5291 0.131 Uiso 0.50 1 calc PR C -1
H49B H 0.2078 0.8345 0.4624 0.131 Uiso 0.50 1 calc PR C -1
C50 C 0.2797(4) 0.7808(3) 0.4884(8) 0.1094(16) Uiso 0.50 1 d PD C -1
H50A H 0.3084 0.8201 0.5145 0.131 Uiso 0.50 1 calc PR C -1
H50B H 0.2739 0.7948 0.4480 0.131 Uiso 0.50 1 calc PR C -1
C51 C 0.2887(2) 0.6687(5) 0.5016(7) 0.1094(16) Uiso 0.50 1 d PD C -1
H51A H 0.2954 0.6345 0.4714 0.131 Uiso 0.50 1 calc PR C -1
H51B H 0.3167 0.6578 0.5395 0.131 Uiso 0.50 1 calc PR C -1
O3 O 0.02400(13) 0.15923(18) 0.2558(6) 0.278(8) Uiso 0.50 1 d PD D -1
C52 C -0.01074(18) 0.2389(3) 0.2358(18) 0.278(8) Uiso 0.50 1 d PD D -1
H52A H -0.0346 0.2349 0.2530 0.334 Uiso 0.50 1 calc PR D -1
H52B H -0.0288 0.2377 0.1932 0.334 Uiso 0.50 1 calc PR D -1
C53 C 0.02096(16) 0.33353(19) 0.2561(17) 0.278(8) Uiso 0.50 1 d PD D -1
H53A H 0.0206 0.3709 0.2226 0.334 Uiso 0.50 1 calc PR D -1
H53B H 0.0082 0.3774 0.2778 0.334 Uiso 0.50 1 calc PR D -1
C54 C 0.0734(5) 0.2990(5) 0.2953(13) 0.278(8) Uiso 0.50 1 d PD D -1
H54A H 0.0853 0.3316 0.3336 0.334 Uiso 0.50 1 calc PR D -1
H54B H 0.0962 0.3157 0.2778 0.334 Uiso 0.50 1 calc PR D -1
C55 C 0.0703(7) 0.1853(8) 0.3013(11) 0.278(8) Uiso 0.50 1 d PD D -1
H55A H 0.0975 0.1512 0.2965 0.334 Uiso 0.50 1 calc PR D -1
H55B H 0.0715 0.1676 0.3394 0.334 Uiso 0.50 1 calc PR D -1

loop_
_atom_site_aniso_label
_atom_site_aniso_U_11
_atom_site_aniso_U_22
_atom_site_aniso_U_33
_atom_site_aniso_U_23
_atom_site_aniso_U_13
_atom_site_aniso_U_12
Ti1 0.0169(2) 0.0195(3) 0.0235(2) 0.00084(18) 0.00857(17) 0.00021(18)
C1 0.0195(12) 0.0235(16) 0.0268(13) 0.0014(10) 0.0117(10) 0.0015(10)
C2 0.0166(12) 0.0269(16) 0.0243(12) 0.0011(10) 0.0084(10) -0.0008(10)
C3 0.0205(12) 0.0211(16) 0.0253(13) -0.0013(10) 0.0112(10) -0.0014(10)
C4 0.0178(12) 0.0211(16) 0.0262(13) 0.0033(10) 0.0103(10) 0.0001(10)
C5 0.0206(12) 0.0247(16) 0.0215(12) -0.0002(10) 0.0093(10) -0.0002(10)
C6 0.0225(13) 0.0211(16) 0.0295(13) -0.0003(11) 0.0112(11) 0.0022(10)
C7 0.0222(13) 0.0319(19) 0.0357(15) -0.0071(12) 0.0073(11) 0.0067(12)
C8 0.0316(17) 0.034(2) 0.088(3) -0.0057(18) 0.0359(18) -0.0011(14)
C9 0.055(2) 0.046(2) 0.067(2) 0.0181(18) 0.0456(19) 0.0174(17)
C10 0.052(2) 0.056(3) 0.0374(17) 0.0132(16) 0.0268(16) 0.0276(18)
C11 0.0244(13) 0.037(2) 0.0300(14) -0.0070(12) 0.0087(11) 0.0053(12)
C12 0.0363(17) 0.039(2) 0.0420(17) -0.0139(14) 0.0141(14) 0.0024(14)
C13 0.0358(16) 0.031(2) 0.0398(16) -0.0047(13) 0.0156(13) 0.0106(13)
C14 0.0310(15) 0.037(2) 0.0373(16) -0.0025(13) 0.0097(13) 0.0134(13)
C15 0.0439(19) 0.049(2) 0.057(2) 0.0047(17) 0.0321(17) 0.0158(16)
B1 0.0214(14) 0.0182(17) 0.0267(14) 0.0011(11) 0.0083(11) 0.0013(11)
F1 0.0317(9) 0.0384(13) 0.0443(10) -0.0094(8) 0.0108(8) -0.0061(8)
F2 0.0701(16) 0.0619(17) 0.0465(12) -0.0258(11) 0.0040(11) 0.0018(12)
F3 0.099(2) 0.111(3) 0.0407(12) -0.0194(13) 0.0282(13) 0.0345(18)
F4 0.0625(14) 0.103(2) 0.0473(12) 0.0196(12) 0.0400(11) 0.0300(14)
F5 0.0319(9) 0.0564(14) 0.0438(10) 0.0087(9) 0.0209(8) -0.0006(8)
F11 0.0354(10) 0.0474(13) 0.0323(9) 0.0130(8) 0.0103(7) 0.0126(8)
F12 0.0288(10) 0.0663(17) 0.0551(12) 0.0194(11) 0.0069(9) 0.0226(10)
F13 0.0317(10) 0.0795(19) 0.0935(17) 0.0334(14) 0.0382(11) 0.0263(11)
F14 0.0444(11) 0.0662(16) 0.0727(14) 0.0373(12) 0.0430(11) 0.0244(10)
F15 0.0241(8) 0.0336(11) 0.0340(9) 0.0112(7) 0.0152(7) 0.0103(7)
C16 0.0269(14) 0.0258(17) 0.0278(13) 0.0066(11) 0.0101(11) 0.0076(11)
C17 0.0340(15) 0.0298(19) 0.0299(14) 0.0013(12) 0.0087(12) 0.0080(12)
C18 0.054(2) 0.041(2) 0.0286(15) -0.0063(14) 0.0055(14) 0.0111(16)
C19 0.068(3) 0.063(3) 0.0277(16) -0.0016(16) 0.0173(16) 0.028(2)
C20 0.050(2) 0.059(3) 0.0353(17) 0.0148(16) 0.0250(15) 0.0247(18)
C21 0.0331(16) 0.043(2) 0.0279(14) 0.0095(13) 0.0117(12) 0.0097(13)
C28 0.0228(13) 0.0211(16) 0.0301(14) -0.0022(11) 0.0101(11) -0.0003(10)
C29 0.0277(14) 0.0291(18) 0.0291(14) 0.0046(12) 0.0094(11) 0.0047(12)
C30 0.0220(14) 0.038(2) 0.0448(17) 0.0056(14) 0.0058(12) 0.0098(12)
C31 0.0247(15) 0.045(2) 0.060(2) 0.0125(16) 0.0232(14) 0.0111(14)
C32 0.0312(15) 0.034(2) 0.0510(19) 0.0129(14) 0.0250(14) 0.0060(13)
C33 0.0196(12) 0.0230(17) 0.0349(15) 0.0038(11) 0.0085(11) 0.0045(11)
C34 0.0265(14) 0.0341(19) 0.0221(13) 0.0020(11) 0.0074(11) -0.0038(12)
C35 0.0338(15) 0.0325(19) 0.0227(13) -0.0004(11) 0.0125(11) 0.0015(12)
C36 0.0262(14) 0.0325(18) 0.0275(13) 0.0063(11) 0.0137(11) 0.0017(11)
C37 0.0236(13) 0.0285(18) 0.0312(14) 0.0052(12) 0.0111(11) -0.0014(11)
C38 0.0222(13) 0.0324(18) 0.0256(13) 0.0062(11) 0.0089(10) 0.0007(11)
C39 0.0404(18) 0.042(2) 0.0339(16) -0.0048(14) 0.0116(14) -0.0150(15)
C40 0.059(2) 0.041(2) 0.0373(17) -0.0081(15) 0.0220(16) 0.0070(16)
C41 0.0287(15) 0.053(2) 0.0454(18) 0.0116(16) 0.0213(14) 0.0063(14)
C42 0.0356(16) 0.0268(19) 0.0448(17) 0.0096(13) 0.0130(13) -0.0024(13)
C43 0.0248(14) 0.047(2) 0.0355(15) 0.0144(14) 0.0117(12) 0.0087(13)
O1 0.0225(9) 0.0257(12) 0.0371(11) -0.0045(8) 0.0131(8) -0.0040(8)
C44 0.0228(14) 0.040(2) 0.0483(18) 0.0017(15) 0.0084(13) -0.0034(13)
C45 0.0312(17) 0.041(2) 0.071(2) -0.0110(18) 0.0207(16) -0.0130(14)
C46 0.0392(17) 0.028(2) 0.0495(19) -0.0088(14) 0.0190(15) -0.0109(13)
C47 0.0372(17) 0.0257(19) 0.0514(18) -0.0135(14) 0.0233(14) -0.0071(13)

loop_
_atom_type_symbol
_atom_type_description
_atom_type_scat_dispersion_real
_atom_type_scat_dispersion_imag
_atom_type_scat_source
C C 0.0033 0.0016 'International Tables Vol C Tables 4.2.6.8 and 6.1.1.4'
H H 0.0000 0.0000 'International Tables Vol C Tables 4.2.6.8 and 6.1.1.4'
B B 0.0013 0.0007 'International Tables Vol C Tables 4.2.6.8 and 6.1.1.4'
F F 0.0171 0.0103 'International Tables Vol C Tables 4.2.6.8 and 6.1.1.4'
O O 0.0106 0.0060 'International Tables Vol C Tables 4.2.6.8 and 6.1.1.4'
Ti Ti 0.2776 0.4457 'International Tables Vol C Tables 4.2.6.8 and 6.1.1.4'

loop_
_geom_angle_atom_site_label_1
_geom_angle_atom_site_label_2
_geom_angle_atom_site_label_3
_geom_angle
O1 Ti1 F15 78.09(7)
O1 Ti1 C2 130.60(9)
F15 Ti1 C2 126.23(9)
O1 Ti1 C3 134.75(9)
F15 Ti1 C3 90.61(8)
C2 Ti1 C3 35.79(10)
O1 Ti1 C36 86.26(9)
F15 Ti1 C36 79.13(8)
C2 Ti1 C36 135.54(10)
C3 Ti1 C36 134.86(11)
O1 Ti1 C35 120.49(10)
F15 Ti1 C35 79.62(9)
C2 Ti1 C35 106.94(10)
C3 Ti1 C35 99.67(10)
C36 Ti1 C35 35.39(11)
O1 Ti1 C1 95.54(9)
F15 Ti1 C1 129.70(8)
C2 Ti1 C1 35.09(10)
C3 Ti1 C1 58.90(10)
C36 Ti1 C1 150.92(10)
C35 Ti1 C1 139.33(10)
O1 Ti1 C5 80.25(9)
F15 Ti1 C5 95.67(8)
C2 Ti1 C5 57.45(9)
C3 Ti1 C5 57.18(9)
C36 Ti1 C5 166.31(10)
C35 Ti1 C5 156.54(11)
C1 Ti1 C5 34.89(9)
O1 Ti1 C37 80.71(9)
F15 Ti1 C37 111.47(8)
C2 Ti1 C37 116.91(10)
C3 Ti1 C37 142.73(9)
C36 Ti1 C37 34.95(11)
C35 Ti1 C37 58.12(11)
C1 Ti1 C37 116.62(10)
C5 Ti1 C37 142.55(11)
O1 Ti1 C34 137.57(9)
F15 Ti1 C34 112.10(9)
C2 Ti1 C34 78.04(10)
C3 Ti1 C34 87.37(10)
C36 Ti1 C34 57.72(10)
C35 Ti1 C34 34.65(10)
C1 Ti1 C34 105.77(10)
C5 Ti1 C34 135.49(9)
C37 Ti1 C34 57.01(10)
O1 Ti1 C38 109.50(9)
F15 Ti1 C38 134.72(8)
C2 Ti1 C38 83.65(9)
C3 Ti1 C38 109.31(9)
C36 Ti1 C38 57.76(9)
C35 Ti1 C38 57.65(10)
C1 Ti1 C38 94.77(9)
C5 Ti1 C38 129.44(9)
C37 Ti1 C38 34.37(9)
C34 Ti1 C38 34.02(11)
O1 Ti1 C4 100.46(8)
F15 Ti1 C4 73.45(7)
C2 Ti1 C4 58.73(9)
C3 Ti1 C4 35.05(9)
C36 Ti1 C4 149.60(10)
C35 Ti1 C4 124.30(11)
C1 Ti1 C4 58.58(9)
C5 Ti1 C4 34.05(10)
C37 Ti1 C4 175.08(9)
C34 Ti1 C4 121.97(10)
C38 Ti1 C4 141.89(9)
C2 C1 C5 105.1(2)
C2 C1 C6 126.9(2)
C5 C1 C6 127.4(2)
C2 C1 Ti1 69.74(15)
C5 C1 Ti1 72.67(15)
C6 C1 Ti1 128.74(19)
C1 C2 C3 109.0(2)
C1 C2 Ti1 75.17(15)
C3 C2 Ti1 72.42(15)
C2 C3 C4 109.0(2)
C2 C3 Ti1 71.79(15)
C4 C3 Ti1 76.39(16)
C5 C4 C3 105.0(2)
C5 C4 B1 122.7(2)
C3 C4 B1 131.3(3)
C5 C4 Ti1 71.51(15)
C3 C4 Ti1 68.56(15)
B1 C4 Ti1 132.63(17)
C4 C5 C1 111.9(2)
C4 C5 Ti1 74.44(15)
C1 C5 Ti1 72.45(15)
C1 C6 C11 112.5(2)
C1 C6 C7 112.9(2)
C11 C6 C7 107.9(2)
C8 C7 C14 109.3(3)
C8 C7 C6 110.7(3)
C14 C7 C6 108.5(3)
C7 C8 C9 109.8(3)
C15 C9 C10 110.6(4)
C15 C9 C8 108.9(3)
C10 C9 C8 108.6(3)
C11 C10 C9 109.7(3)
C10 C11 C12 109.2(3)
C10 C11 C6 111.0(3)
C12 C11 C6 108.9(2)
C13 C12 C11 109.9(3)
C14 C13 C15 109.1(3)
C14 C13 C12 109.0(3)
C15 C13 C12 109.9(3)
C13 C14 C7 109.9(3)
C13 C15 C9 109.5(3)
C16 B1 C4 101.5(2)
C16 B1 C28 111.9(2)
C4 B1 C28 116.2(2)
C16 B1 C22A 108.9(2)
C4 B1 C22A 115.2(2)
C28 B1 C22A 103.2(2)
C16 B1 C22B 118.1(2)
C4 B1 C22B 111.0(2)
C28 B1 C22B 98.9(2)
C22A B1 C22B 9.2
C33 F15 Ti1 146.15(16)
C17 C16 C21 113.1(3)
C17 C16 B1 127.6(3)
C21 C16 B1 118.5(3)
F1 C17 C16 121.0(3)
F1 C17 C18 114.1(3)
C16 C17 C18 124.8(3)
F2 C18 C19 120.4(3)
F2 C18 C17 120.4(4)
C19 C18 C17 119.3(3)
F3 C19 C18 120.8(4)
F3 C19 C20 120.1(4)
C18 C19 C20 119.0(3)
F4 C20 C21 120.8(4)
F4 C20 C19 119.9(3)
C21 C20 C19 119.3(3)
F5 C21 C20 116.4(3)
F5 C21 C16 119.1(3)
C20 C21 C16 124.5(3)
C23A C22A C27A 120.0
C23A C22A B1 124.57(18)
C27A C22A B1 115.18(18)
F6A C23A C22A 124.1(3)
F6A C23A C24A 115.5(3)
C22A C23A C24A 120.0
F7A C24A C23A 122.4(3)
F7A C24A C25A 117.5(3)
C23A C24A C25A 120.0
F8A C25A C26A 118.2(3)
F8A C25A C24A 121.8(3)
C26A C25A C24A 120.0
F9A C26A C25A 119.2(3)
F9A C26A C27A 120.8(3)
C25A C26A C27A 120.0
F10A C27A C26A 115.3(3)
F10A C27A C22A 124.6(3)
C26A C27A C22A 120.0
C23B C22B C27B 120.0
C23B C22B B1 122.16(18)
C27B C22B B1 117.79(18)
F6B C23B C24B 114.7(3)
F6B C23B C22B 125.3(3)
C24B C23B C22B 120.0
F7B C24B C23B 121.5(3)
F7B C24B C25B 118.5(3)
C23B C24B C25B 120.0
F8B C25B C26B 120.7(4)
F8B C25B C24B 119.2(4)
C26B C25B C24B 120.0
F9B C26B C25B 119.7(3)
F9B C26B C27B 120.2(3)
C25B C26B C27B 120.0
F10B C27B C26B 118.3(3)
F10B C27B C22B 121.5(3)
C26B C27B C22B 120.0
C33 C28 C29 112.3(3)
C33 C28 B1 126.6(2)
C29 C28 B1 120.8(3)
F11 C29 C30 115.9(3)
F11 C29 C28 119.0(3)
C30 C29 C28 125.1(3)
F12 C30 C31 119.7(3)
F12 C30 C29 121.2(3)
C31 C30 C29 119.1(3)
F13 C31 C30 120.4(3)
F13 C31 C32 120.7(3)
C30 C31 C32 118.9(3)
F14 C32 C31 120.0(3)
F14 C32 C33 120.8(3)
C31 C32 C33 119.1(3)
C28 C33 C32 125.4(3)
C28 C33 F15 120.5(2)
C32 C33 F15 114.1(3)
C38 C34 C35 108.6(3)
C38 C34 C39 126.4(3)
C35 C34 C39 124.4(3)
C38 C34 Ti1 73.21(16)
C35 C34 Ti1 70.38(15)
C39 C34 Ti1 129.0(2)
C34 C35 C36 107.3(3)
C34 C35 C40 125.8(3)
C36 C35 C40 126.6(3)
C34 C35 Ti1 74.97(16)
C36 C35 Ti1 71.53(16)
C40 C35 Ti1 123.8(2)
C37 C36 C35 108.3(3)
C37 C36 C41 125.0(3)
C35 C36 C41 126.2(3)
C37 C36 Ti1 74.75(16)
C35 C36 Ti1 73.08(16)
C41 C36 Ti1 125.2(2)
C36 C37 C38 107.8(3)
C36 C37 C42 124.9(3)
C38 C37 C42 127.0(3)
C36 C37 Ti1 70.30(16)
C38 C37 Ti1 73.88(16)
C42 C37 Ti1 126.2(2)
C34 C38 C37 107.9(3)
C34 C38 C43 126.1(3)
C37 C38 C43 125.4(3)
C34 C38 Ti1 72.77(15)
C37 C38 Ti1 71.75(16)
C43 C38 Ti1 127.8(2)
C47 O1 C44 104.6(2)
C47 O1 Ti1 121.43(16)
C44 O1 Ti1 131.92(19)
O1 C44 C45 104.1(3)
C44 C45 C46 104.8(3)
C45 C46 C47 104.3(3)
O1 C47 C46 105.6(2)
C48 O2 C51 113.8(3)
O2 C48 C49 104.003(10)
C48 C49 C50 106.25(15)
C49 C50 C51 106.0(2)
O2 C51 C50 104.002(10)
C55 O3 C52 114.8(10)
O3 C52 C53 104.001(14)
C54 C53 C52 106.8(3)
C53 C54 C55 105.9(7)
O3 C55 C54 104.002(10)

loop_
_geom_bond_atom_site_label_1
_geom_bond_atom_site_label_2
_geom_bond_distance
Ti1 O1 2.238(2)
Ti1 F15 2.3063(16)
Ti1 C2 2.313(3)
Ti1 C3 2.321(3)
Ti1 C36 2.335(3)
Ti1 C35 2.356(3)
Ti1 C1 2.383(3)
Ti1 C5 2.386(3)
Ti1 C37 2.393(3)
Ti1 C34 2.415(3)
Ti1 C38 2.421(3)
Ti1 C4 2.424(3)
C1 C2 1.417(4)
C1 C5 1.430(4)
C1 C6 1.521(4)
C2 C3 1.424(4)
C3 C4 1.432(4)
C4 C5 1.409(4)
C4 B1 1.650(4)
C6 C11 1.537(4)
C6 C7 1.549(4)
C7 C8 1.525(5)
C7 C14 1.535(4)
C8 C9 1.532(6)
C9 C15 1.527(5)
C9 C10 1.532(5)
C10 C11 1.522(5)
C11 C12 1.532(5)
C12 C13 1.530(4)
C13 C14 1.520(4)
C13 C15 1.526(5)
B1 C16 1.647(4)
B1 C28 1.656(4)
B1 C22A 1.697(4)
B1 C22B 1.717(4)
F1 C17 1.364(4)
F2 C18 1.346(5)
F3 C19 1.335(4)
F4 C20 1.347(4)
F5 C21 1.356(4)
F6A C23A 1.277(6)
F7A C24A 1.298(5)
F8A C25A 1.376(5)
F9A C26A 1.365(5)
F10A C27A 1.310(5)
F6B C23B 1.349(6)
F7B C24B 1.368(6)
F8B C25B 1.363(6)
F9B C26B 1.305(6)
F10B C27B 1.280(6)
F11 C29 1.352(3)
F12 C30 1.345(3)
F13 C31 1.342(4)
F14 C32 1.340(4)
F15 C33 1.391(3)
C16 C17 1.383(4)
C16 C21 1.398(4)
C17 C18 1.383(5)
C18 C19 1.370(6)
C19 C20 1.390(6)
C20 C21 1.370(5)
C22A C23A 1.3900
C22A C27A 1.3900
C23A C24A 1.3900
C24A C25A 1.3900
C25A C26A 1.3900
C26A C27A 1.3900
C22B C23B 1.3900
C22B C27B 1.3900
C23B C24B 1.3900
C24B C25B 1.3901
C25B C26B 1.3899
C26B C27B 1.3900
C28 C33 1.369(4)
C28 C29 1.397(4)
C29 C30 1.375(4)
C30 C31 1.371(5)
C31 C32 1.376(5)
C32 C33 1.381(4)
C34 C38 1.415(5)
C34 C35 1.422(4)
C34 C39 1.508(4)
C35 C36 1.426(4)
C35 C40 1.499(5)
C36 C37 1.421(4)
C36 C41 1.501(4)
C37 C38 1.423(4)
C37 C42 1.500(5)
C38 C43 1.504(4)
O1 C47 1.451(4)
O1 C44 1.460(4)
C44 C45 1.518(5)
C45 C46 1.530(5)
C46 C47 1.534(4)
O2 C48 1.42999(11)
O2 C51 1.43000(14)
C48 C49 1.53999(12)
C49 C50 1.54000(15)
C50 C51 1.54000(13)
O3 C55 1.43000(17)
O3 C52 1.43000(15)
C52 C53 1.54000(19)
C53 C54 1.54000(18)
C54 C55 1.54000(14)

loop_
_geom_torsion_atom_site_label_1
_geom_torsion_atom_site_label_2
_geom_torsion_atom_site_label_3
_geom_torsion_atom_site_label_4
_geom_torsion
O1 Ti1 C1 C2 -178.01(16)
F15 Ti1 C1 C2 -98.89(17)
C3 Ti1 C1 C2 -37.88(16)
C36 Ti1 C1 C2 89.7(3)
C35 Ti1 C1 C2 28.5(2)
C5 Ti1 C1 C2 -113.9(2)
C37 Ti1 C1 C2 99.62(17)
C34 Ti1 C1 C2 39.05(18)
C38 Ti1 C1 C2 71.84(17)
C4 Ti1 C1 C2 -79.12(17)
O1 Ti1 C1 C5 -64.11(17)
F15 Ti1 C1 C5 15.0(2)
C2 Ti1 C1 C5 113.9(2)
C3 Ti1 C1 C5 76.02(17)
C36 Ti1 C1 C5 -156.4(2)
C35 Ti1 C1 C5 142.37(18)
C37 Ti1 C1 C5 -146.48(17)
C34 Ti1 C1 C5 152.96(17)
C38 Ti1 C1 C5 -174.26(17)
C4 Ti1 C1 C5 34.78(16)
O1 Ti1 C1 C6 60.4(2)
F15 Ti1 C1 C6 139.5(2)
C2 Ti1 C1 C6 -121.6(3)
C3 Ti1 C1 C6 -159.5(3)
C36 Ti1 C1 C6 -31.9(4)
C35 Ti1 C1 C6 -93.2(3)
C5 Ti1 C1 C6 124.5(3)
C37 Ti1 C1 C6 -22.0(3)
C34 Ti1 C1 C6 -82.6(2)
C38 Ti1 C1 C6 -49.8(2)
C4 Ti1 C1 C6 159.2(3)
C5 C1 C2 C3 0.4(3)
C6 C1 C2 C3 -171.1(3)
Ti1 C1 C2 C3 65.05(18)
C5 C1 C2 Ti1 -64.65(18)
C6 C1 C2 Ti1 123.8(3)
O1 Ti1 C2 C1 2.6(2)
F15 Ti1 C2 C1 109.54(16)
C3 Ti1 C2 C1 116.0(2)
C36 Ti1 C2 C1 -136.06(18)
C35 Ti1 C2 C1 -161.05(16)
C5 Ti1 C2 C1 38.34(16)
C37 Ti1 C2 C1 -98.73(17)
C34 Ti1 C2 C1 -141.70(18)
C38 Ti1 C2 C1 -107.69(17)
C4 Ti1 C2 C1 78.67(17)
O1 Ti1 C2 C3 -113.36(16)
F15 Ti1 C2 C3 -6.43(19)
C36 Ti1 C2 C3 107.96(19)
C35 Ti1 C2 C3 82.98(17)
C1 Ti1 C2 C3 -116.0(2)
C5 Ti1 C2 C3 -77.63(16)
C37 Ti1 C2 C3 145.30(16)
C34 Ti1 C2 C3 102.33(17)
C38 Ti1 C2 C3 136.34(17)
C4 Ti1 C2 C3 -37.30(15)
C1 C2 C3 C4 1.1(3)
Ti1 C2 C3 C4 67.98(18)
C1 C2 C3 Ti1 -66.84(19)
O1 Ti1 C3 C2 101.07(17)
F15 Ti1 C3 C2 174.81(15)
C36 Ti1 C3 C2 -109.98(18)
C35 Ti1 C3 C2 -105.61(16)
C1 Ti1 C3 C2 37.12(15)
C5 Ti1 C3 C2 78.45(16)
C37 Ti1 C3 C2 -57.0(2)
C34 Ti1 C3 C2 -73.09(16)
C38 Ti1 C3 C2 -46.64(17)
C4 Ti1 C3 C2 115.6(2)
O1 Ti1 C3 C4 -14.5(2)
F15 Ti1 C3 C4 59.24(15)
C2 Ti1 C3 C4 -115.6(2)
C36 Ti1 C3 C4 134.45(17)
C35 Ti1 C3 C4 138.82(16)
C1 Ti1 C3 C4 -78.45(16)
C5 Ti1 C3 C4 -37.12(15)
C37 Ti1 C3 C4 -172.55(17)
C34 Ti1 C3 C4 171.34(17)
C38 Ti1 C3 C4 -162.22(15)
C2 C3 C4 C5 -2.2(3)
Ti1 C3 C4 C5 62.76(18)
C2 C3 C4 B1 166.5(3)
Ti1 C3 C4 B1 -128.6(3)
C2 C3 C4 Ti1 -64.96(18)
O1 Ti1 C4 C5 54.50(15)
F15 Ti1 C4 C5 128.61(16)
C2 Ti1 C4 C5 -76.97(16)
C3 Ti1 C4 C5 -115.1(2)
C36 Ti1 C4 C5 155.08(19)
C35 Ti1 C4 C5 -166.87(15)
C1 Ti1 C4 C5 -35.64(15)
C37 Ti1 C4 C5 -48.8(12)
C34 Ti1 C4 C5 -125.30(16)
C38 Ti1 C4 C5 -87.2(2)
O1 Ti1 C4 C3 169.58(15)
F15 Ti1 C4 C3 -116.31(16)
C2 Ti1 C4 C3 38.11(16)
C36 Ti1 C4 C3 -89.8(2)
C35 Ti1 C4 C3 -51.79(19)
C1 Ti1 C4 C3 79.45(17)
C5 Ti1 C4 C3 115.1(2)
C37 Ti1 C4 C3 66.3(12)
C34 Ti1 C4 C3 -10.2(2)
C38 Ti1 C4 C3 27.8(2)
O1 Ti1 C4 B1 -63.4(3)
F15 Ti1 C4 B1 10.8(2)
C2 Ti1 C4 B1 165.2(3)
C3 Ti1 C4 B1 127.1(3)
C36 Ti1 C4 B1 37.2(4)
C35 Ti1 C4 B1 75.3(3)
C1 Ti1 C4 B1 -153.5(3)
C5 Ti1 C4 B1 -117.9(3)
C37 Ti1 C4 B1 -166.7(11)
C34 Ti1 C4 B1 116.8(2)
C38 Ti1 C4 B1 154.9(2)
C3 C4 C5 C1 2.5(3)
B1 C4 C5 C1 -167.4(2)
Ti1 C4 C5 C1 63.29(19)
C3 C4 C5 Ti1 -60.77(17)
B1 C4 C5 Ti1 129.3(2)
C2 C1 C5 C4 -1.9(3)
C6 C1 C5 C4 169.6(3)
Ti1 C1 C5 C4 -64.50(19)
C2 C1 C5 Ti1 62.64(18)
C6 C1 C5 Ti1 -125.9(3)
O1 Ti1 C5 C4 -125.68(15)
F15 Ti1 C5 C4 -48.83(15)
C2 Ti1 C5 C4 81.06(17)
C3 Ti1 C5 C4 38.23(14)
C36 Ti1 C5 C4 -115.7(4)
C35 Ti1 C5 C4 28.1(3)
C1 Ti1 C5 C4 119.6(2)
C37 Ti1 C5 C4 173.91(15)
C34 Ti1 C5 C4 81.00(19)
C38 Ti1 C5 C4 127.04(16)
O1 Ti1 C5 C1 114.70(17)
F15 Ti1 C5 C1 -168.45(16)
C2 Ti1 C5 C1 -38.57(16)
C3 Ti1 C5 C1 -81.39(17)
C36 Ti1 C5 C1 124.7(4)
C35 Ti1 C5 C1 -91.5(3)
C37 Ti1 C5 C1 54.3(2)
C34 Ti1 C5 C1 -38.6(2)
C38 Ti1 C5 C1 7.4(2)
C4 Ti1 C5 C1 -119.6(2)
C2 C1 C6 C11 148.5(3)
C5 C1 C6 C11 -21.1(4)
Ti1 C1 C6 C11 -118.8(2)
C2 C1 C6 C7 26.2(4)
C5 C1 C6 C7 -143.5(3)
Ti1 C1 C6 C7 118.9(2)
C1 C6 C7 C8 66.8(3)
C11 C6 C7 C8 -58.1(3)
C1 C6 C7 C14 -173.2(2)
C11 C6 C7 C14 61.9(3)
C14 C7 C8 C9 -59.2(3)
C6 C7 C8 C9 60.3(3)
C7 C8 C9 C15 60.2(4)
C7 C8 C9 C10 -60.3(4)
C15 C9 C10 C11 -59.1(4)
C8 C9 C10 C11 60.3(4)
C9 C10 C11 C12 59.3(4)
C9 C10 C11 C6 -60.6(4)
C1 C6 C11 C10 -66.8(3)
C7 C6 C11 C10 58.3(3)
C1 C6 C11 C12 173.0(2)
C7 C6 C11 C12 -61.9(3)
C10 C11 C12 C13 -60.0(3)
C6 C11 C12 C13 61.3(3)
C11 C12 C13 C14 -59.8(4)
C11 C12 C13 C15 59.8(4)
C15 C13 C14 C7 -60.1(3)
C12 C13 C14 C7 60.0(4)
C8 C7 C14 C13 59.3(4)
C6 C7 C14 C13 -61.6(4)
C14 C13 C15 C9 61.1(4)
C12 C13 C15 C9 -58.5(4)
C10 C9 C15 C13 58.3(4)
C8 C9 C15 C13 -60.9(4)
C5 C4 B1 C16 27.1(3)
C3 C4 B1 C16 -139.8(3)
Ti1 C4 B1 C16 121.7(2)
C5 C4 B1 C28 -94.5(3)
C3 C4 B1 C28 98.6(3)
Ti1 C4 B1 C28 0.1(4)
C5 C4 B1 C22A 144.6(3)
C3 C4 B1 C22A -22.3(4)
Ti1 C4 B1 C22A -120.8(2)
C5 C4 B1 C22B 153.6(2)
C3 C4 B1 C22B -13.4(4)
Ti1 C4 B1 C22B -111.9(2)
O1 Ti1 F15 C33 77.8(3)
C2 Ti1 F15 C33 -54.3(3)
C3 Ti1 F15 C33 -58.0(3)
C36 Ti1 F15 C33 166.2(3)
C35 Ti1 F15 C33 -157.8(3)
C1 Ti1 F15 C33 -9.5(3)
C5 Ti1 F15 C33 -1.0(3)
C37 Ti1 F15 C33 152.7(3)
C34 Ti1 F15 C33 -145.5(3)
C38 Ti1 F15 C33 -176.5(3)
C4 Ti1 F15 C33 -27.1(3)
C4 B1 C16 C17 -106.5(3)
C28 B1 C16 C17 18.0(4)
C22A B1 C16 C17 131.5(3)
C22B B1 C16 C17 131.9(3)
C4 B1 C16 C21 63.0(3)
C28 B1 C16 C21 -172.4(3)
C22A B1 C16 C21 -59.0(3)
C22B B1 C16 C21 -58.6(3)
C21 C16 C17 F1 -177.1(3)
B1 C16 C17 F1 -7.1(5)
C21 C16 C17 C18 -0.1(5)
B1 C16 C17 C18 169.9(3)
F1 C17 C18 F2 -2.0(5)
C16 C17 C18 F2 -179.2(3)
F1 C17 C18 C19 177.3(3)
C16 C17 C18 C19 0.2(6)
F2 C18 C19 F3 0.9(6)
C17 C18 C19 F3 -178.5(4)
F2 C18 C19 C20 179.4(4)
C17 C18 C19 C20 0.1(6)
F3 C19 C20 F4 0.0(6)
C18 C19 C20 F4 -178.6(3)
F3 C19 C20 C21 178.2(3)
C18 C19 C20 C21 -0.4(6)
F4 C20 C21 F5 1.2(5)
C19 C20 C21 F5 -177.0(3)
F4 C20 C21 C16 178.6(3)
C19 C20 C21 C16 0.5(5)
C17 C16 C21 F5 177.2(3)
B1 C16 C21 F5 6.3(4)
C17 C16 C21 C20 -0.2(5)
B1 C16 C21 C20 -171.2(3)
C16 B1 C22A C23A -11.8(3)
C4 B1 C22A C23A -125.0(2)
C28 B1 C22A C23A 107.2(2)
C22B B1 C22A C23A 170.15(12)
C16 B1 C22A C27A 173.98(17)
C4 B1 C22A C27A 60.8(3)
C28 B1 C22A C27A -66.9(2)
C22B B1 C22A C27A -4.03(8)
C27A C22A C23A F6A 172.6(4)
B1 C22A C23A F6A -1.3(4)
C27A C22A C23A C24A 0.0
B1 C22A C23A C24A -173.9(2)
F6A C23A C24A F7A 3.3(4)
C22A C23A C24A F7A 176.5(3)
F6A C23A C24A C25A -173.2(3)
C22A C23A C24A C25A 0.0
F7A C24A C25A F8A 3.0(4)
C23A C24A C25A F8A 179.7(3)
F7A C24A C25A C26A -176.7(3)
C23A C24A C25A C26A 0.0
F8A C25A C26A F9A -1.5(3)
C24A C25A C26A F9A 178.2(3)
F8A C25A C26A C27A -179.7(3)
C24A C25A C26A C27A 0.0
F9A C26A C27A F10A -1.3(3)
C25A C26A C27A F10A 176.9(3)
F9A C26A C27A C22A -178.2(3)
C25A C26A C27A C22A 0.0
C23A C22A C27A F10A -176.7(3)
B1 C22A C27A F10A -2.2(3)
C23A C22A C27A C26A 0.0
B1 C22A C27A C26A 174.46(19)
C16 B1 C22B C23B -7.4(3)
C4 B1 C22B C23B -123.9(2)
C28 B1 C22B C23B 113.43(19)
C22A B1 C22B C23B -5.25(14)
C16 B1 C22B C27B 175.29(18)
C4 B1 C22B C27B 58.7(2)
C28 B1 C22B C27B -63.9(2)
C22A B1 C22B C27B 177.43(6)
C27B C22B C23B F6B 177.1(3)
B1 C22B C23B F6B -0.1(4)
C27B C22B C23B C24B 0.0
B1 C22B C23B C24B -177.3(2)
F6B C23B C24B F7B 2.5(4)
C22B C23B C24B F7B 179.9(3)
F6B C23B C24B C25B -177.4(3)
C22B C23B C24B C25B 0.0
F7B C24B C25B F8B 3.5(4)
C23B C24B C25B F8B -176.6(3)
F7B C24B C25B C26B -179.9(3)
C23B C24B C25B C26B 0.0
F8B C25B C26B F9B -7.8(4)
C24B C25B C26B F9B 175.6(3)
F8B C25B C26B C27B 176.6(3)
C24B C25B C26B C27B 0.0
F9B C26B C27B F10B -0.5(4)
C25B C26B C27B F10B 175.1(3)
F9B C26B C27B C22B -175.6(3)
C25B C26B C27B C22B 0.0
C23B C22B C27B F10B -174.9(3)
B1 C22B C27B F10B 2.5(3)
C23B C22B C27B C26B 0.0
B1 C22B C27B C26B 177.4(2)
C16 B1 C28 C33 -128.5(3)
C4 B1 C28 C33 -12.6(4)
C22A B1 C28 C33 114.5(3)
C22B B1 C28 C33 106.2(3)
C16 B1 C28 C29 59.1(4)
C4 B1 C28 C29 175.0(3)
C22A B1 C28 C29 -57.9(3)
C22B B1 C28 C29 -66.2(3)
C33 C28 C29 F11 -178.6(3)
B1 C28 C29 F11 -5.2(4)
C33 C28 C29 C30 1.0(5)
B1 C28 C29 C30 174.5(3)
F11 C29 C30 F12 0.1(5)
C28 C29 C30 F12 -179.5(3)
F11 C29 C30 C31 179.2(3)
C28 C29 C30 C31 -0.5(6)
F12 C30 C31 F13 -0.8(6)
C29 C30 C31 F13 -179.8(3)
F12 C30 C31 C32 178.6(3)
C29 C30 C31 C32 -0.5(6)
F13 C31 C32 F14 -0.3(6)
C30 C31 C32 F14 -179.7(3)
F13 C31 C32 C33 -179.9(3)
C30 C31 C32 C33 0.7(6)
C29 C28 C33 C32 -0.8(5)
B1 C28 C33 C32 -173.7(3)
C29 C28 C33 F15 178.0(3)
B1 C28 C33 F15 5.0(5)
F14 C32 C33 C28 -179.7(3)
C31 C32 C33 C28 -0.1(6)
F14 C32 C33 F15 1.5(5)
C31 C32 C33 F15 -178.9(3)
Ti1 F15 C33 C28 23.6(5)
Ti1 F15 C33 C32 -157.5(2)
O1 Ti1 C34 C38 -42.6(2)
F15 Ti1 C34 C38 -139.11(15)
C2 Ti1 C34 C38 96.41(17)
C3 Ti1 C34 C38 131.30(17)
C36 Ti1 C34 C38 -78.92(18)
C35 Ti1 C34 C38 -117.5(3)
C1 Ti1 C34 C38 74.68(17)
C5 Ti1 C34 C38 96.5(2)
C37 Ti1 C34 C38 -37.14(16)
C4 Ti1 C34 C38 137.15(16)
O1 Ti1 C34 C35 74.9(2)
F15 Ti1 C34 C35 -21.6(2)
C2 Ti1 C34 C35 -146.1(2)
C3 Ti1 C34 C35 -111.23(19)
C36 Ti1 C34 C35 38.55(18)
C1 Ti1 C34 C35 -167.85(18)
C5 Ti1 C34 C35 -146.07(18)
C37 Ti1 C34 C35 80.3(2)
C38 Ti1 C34 C35 117.5(3)
C4 Ti1 C34 C35 -105.38(19)
O1 Ti1 C34 C39 -166.1(3)
F15 Ti1 C34 C39 97.3(3)
C2 Ti1 C34 C39 -27.2(3)
C3 Ti1 C34 C39 7.7(3)
C36 Ti1 C34 C39 157.5(3)
C35 Ti1 C34 C39 118.9(4)
C1 Ti1 C34 C39 -48.9(3)
C5 Ti1 C34 C39 -27.1(4)
C37 Ti1 C34 C39 -160.7(3)
C38 Ti1 C34 C39 -123.6(4)
C4 Ti1 C34 C39 13.6(3)
C38 C34 C35 C36 -1.0(3)
C39 C34 C35 C36 170.9(3)
Ti1 C34 C35 C36 -64.69(19)
C38 C34 C35 C40 -175.2(3)
C39 C34 C35 C40 -3.3(5)
Ti1 C34 C35 C40 121.1(3)
C38 C34 C35 Ti1 63.67(19)
C39 C34 C35 Ti1 -124.4(3)
O1 Ti1 C35 C34 -130.89(17)
F15 Ti1 C35 C34 159.67(19)
C2 Ti1 C35 C34 34.8(2)
C3 Ti1 C35 C34 70.83(19)
C36 Ti1 C35 C34 -114.5(3)
C1 Ti1 C35 C34 18.1(3)
C5 Ti1 C35 C34 79.4(3)
C37 Ti1 C35 C34 -76.82(19)
C38 Ti1 C35 C34 -35.98(18)
C4 Ti1 C35 C34 98.07(19)
O1 Ti1 C35 C36 -16.4(2)
F15 Ti1 C35 C36 -85.81(17)
C2 Ti1 C35 C36 149.28(17)
C3 Ti1 C35 C36 -174.65(17)
C1 Ti1 C35 C36 132.63(18)
C5 Ti1 C35 C36 -166.0(2)
C37 Ti1 C35 C36 37.70(16)
C34 Ti1 C35 C36 114.5(3)
C38 Ti1 C35 C36 78.53(18)
C4 Ti1 C35 C36 -147.41(16)
O1 Ti1 C35 C40 105.8(3)
F15 Ti1 C35 C40 36.4(3)
C2 Ti1 C35 C40 -88.5(3)
C3 Ti1 C35 C40 -52.4(3)
C36 Ti1 C35 C40 122.2(3)
C1 Ti1 C35 C40 -105.2(3)
C5 Ti1 C35 C40 -43.8(4)
C37 Ti1 C35 C40 159.9(3)
C34 Ti1 C35 C40 -123.3(4)
C38 Ti1 C35 C40 -159.3(3)
C4 Ti1 C35 C40 -25.2(3)
C34 C35 C36 C37 -0.1(3)
C40 C35 C36 C37 174.1(3)
Ti1 C35 C36 C37 -67.1(2)
C34 C35 C36 C41 -171.5(3)
C40 C35 C36 C41 2.7(5)
Ti1 C35 C36 C41 121.5(3)
C34 C35 C36 Ti1 67.00(19)
C40 C35 C36 Ti1 -118.9(3)
O1 Ti1 C36 C37 -79.11(17)
F15 Ti1 C36 C37 -157.69(18)
C2 Ti1 C36 C37 70.7(2)
C3 Ti1 C36 C37 122.42(18)
C35 Ti1 C36 C37 115.0(2)
C1 Ti1 C36 C37 15.6(3)
C5 Ti1 C36 C37 -88.9(5)
C34 Ti1 C36 C37 77.25(18)
C38 Ti1 C36 C37 36.78(17)
C4 Ti1 C36 C37 176.52(18)
O1 Ti1 C36 C35 165.91(17)
F15 Ti1 C36 C35 87.33(17)
C2 Ti1 C36 C35 -44.3(2)
C3 Ti1 C36 C35 7.4(2)
C1 Ti1 C36 C35 -99.4(3)
C5 Ti1 C36 C35 156.1(4)
C37 Ti1 C36 C35 -115.0(2)
C34 Ti1 C36 C35 -37.72(17)
C38 Ti1 C36 C35 -78.20(18)
C4 Ti1 C36 C35 61.5(3)
O1 Ti1 C36 C41 43.2(3)
F15 Ti1 C36 C41 -35.4(3)
C2 Ti1 C36 C41 -167.0(3)
C3 Ti1 C36 C41 -115.3(3)
C35 Ti1 C36 C41 -122.7(4)
C1 Ti1 C36 C41 137.9(3)
C5 Ti1 C36 C41 33.4(6)
C37 Ti1 C36 C41 122.3(4)
C34 Ti1 C36 C41 -160.4(3)
C38 Ti1 C36 C41 159.1(3)
C4 Ti1 C36 C41 -61.2(4)
C35 C36 C37 C38 1.1(3)
C41 C36 C37 C38 172.6(3)
Ti1 C36 C37 C38 -64.8(2)
C35 C36 C37 C42 -173.1(3)
C41 C36 C37 C42 -1.5(5)
Ti1 C36 C37 C42 121.0(3)
C35 C36 C37 Ti1 65.95(19)
C41 C36 C37 Ti1 -122.5(3)
O1 Ti1 C37 C36 96.82(17)
F15 Ti1 C37 C36 23.61(19)
C2 Ti1 C37 C36 -132.15(17)
C3 Ti1 C37 C36 -98.8(2)
C35 Ti1 C37 C36 -38.19(17)
C1 Ti1 C37 C36 -171.61(16)
C5 Ti1 C37 C36 157.10(17)
C34 Ti1 C37 C36 -79.49(19)
C38 Ti1 C37 C36 -116.2(3)
C4 Ti1 C37 C36 -159.0(11)
O1 Ti1 C37 C38 -146.94(19)
F15 Ti1 C37 C38 139.85(17)
C2 Ti1 C37 C38 -15.9(2)
C3 Ti1 C37 C38 17.4(3)
C36 Ti1 C37 C38 116.2(3)
C35 Ti1 C37 C38 78.05(19)
C1 Ti1 C37 C38 -55.4(2)
C5 Ti1 C37 C38 -86.7(2)
C34 Ti1 C37 C38 36.75(18)
C4 Ti1 C37 C38 -42.8(12)
O1 Ti1 C37 C42 -22.6(2)
F15 Ti1 C37 C42 -95.8(3)
C2 Ti1 C37 C42 108.5(3)
C3 Ti1 C37 C42 141.8(2)
C36 Ti1 C37 C42 -119.4(3)
C35 Ti1 C37 C42 -157.6(3)
C1 Ti1 C37 C42 69.0(3)
C5 Ti1 C37 C42 37.7(3)
C34 Ti1 C37 C42 161.1(3)
C38 Ti1 C37 C42 124.4(3)
C4 Ti1 C37 C42 81.6(12)
C35 C34 C38 C37 1.7(3)
C39 C34 C38 C37 -170.0(3)
Ti1 C34 C38 C37 63.57(19)
C35 C34 C38 C43 173.6(3)
C39 C34 C38 C43 1.9(5)
Ti1 C34 C38 C43 -124.6(3)
C35 C34 C38 Ti1 -61.86(19)
C39 C34 C38 Ti1 126.5(3)
C36 C37 C38 C34 -1.7(3)
C42 C37 C38 C34 172.3(3)
Ti1 C37 C38 C34 -64.24(19)
C36 C37 C38 C43 -173.7(3)
C42 C37 C38 C43 0.4(5)
Ti1 C37 C38 C43 123.8(3)
C36 C37 C38 Ti1 62.51(19)
C42 C37 C38 Ti1 -123.5(3)
O1 Ti1 C38 C34 151.05(15)
F15 Ti1 C38 C34 58.6(2)
C2 Ti1 C38 C34 -78.01(17)
C3 Ti1 C38 C34 -52.68(18)
C36 Ti1 C38 C34 78.81(18)
C35 Ti1 C38 C34 36.67(17)
C1 Ti1 C38 C34 -111.35(17)
C5 Ti1 C38 C34 -115.59(18)
C37 Ti1 C38 C34 116.2(3)
C4 Ti1 C38 C34 -69.2(2)
O1 Ti1 C38 C37 34.8(2)
F15 Ti1 C38 C37 -57.6(2)
C2 Ti1 C38 C37 165.8(2)
C3 Ti1 C38 C37 -168.91(18)
C36 Ti1 C38 C37 -37.41(18)
C35 Ti1 C38 C37 -79.6(2)
C1 Ti1 C38 C37 132.43(19)
C5 Ti1 C38 C37 128.18(18)
C34 Ti1 C38 C37 -116.2(3)
C4 Ti1 C38 C37 174.58(18)
O1 Ti1 C38 C43 -86.3(3)
F15 Ti1 C38 C43 -178.7(2)
C2 Ti1 C38 C43 44.7(3)
C3 Ti1 C38 C43 70.0(3)
C36 Ti1 C38 C43 -158.5(3)
C35 Ti1 C38 C43 159.3(3)
C1 Ti1 C38 C43 11.3(3)
C5 Ti1 C38 C43 7.1(3)
C37 Ti1 C38 C43 -121.1(4)
C34 Ti1 C38 C43 122.7(3)
C4 Ti1 C38 C43 53.5(3)
F15 Ti1 O1 C47 -160.3(2)
C2 Ti1 O1 C47 -32.3(3)
C3 Ti1 O1 C47 -81.4(2)
C36 Ti1 O1 C47 120.0(2)
C35 Ti1 O1 C47 129.5(2)
C1 Ti1 O1 C47 -30.8(2)
C5 Ti1 O1 C47 -62.3(2)
C37 Ti1 O1 C47 85.3(2)
C34 Ti1 O1 C47 89.9(2)
C38 Ti1 O1 C47 66.2(2)
C4 Ti1 O1 C47 -89.9(2)
F15 Ti1 O1 C44 0.7(2)
C2 Ti1 O1 C44 128.6(3)
C3 Ti1 O1 C44 79.5(3)
C36 Ti1 O1 C44 -79.0(3)
C35 Ti1 O1 C44 -69.6(3)
C1 Ti1 O1 C44 130.1(3)
C5 Ti1 O1 C44 98.6(3)
C37 Ti1 O1 C44 -113.8(3)
C34 Ti1 O1 C44 -109.2(3)
C38 Ti1 O1 C44 -132.8(3)
C4 Ti1 O1 C44 71.1(3)
C47 O1 C44 C45 -41.3(3)
Ti1 O1 C44 C45 155.5(2)
O1 C44 C45 C46 28.9(4)
C44 C45 C46 C47 -6.5(4)
C44 O1 C47 C46 37.2(3)
Ti1 O1 C47 C46 -157.3(2)
C45 C46 C47 O1 -18.3(4)
C51 O2 C48 C49 24.6(9)
O2 C48 C49 C50 -13.0(11)
C48 C49 C50 C51 -1.1(14)
C48 O2 C51 C50 -25.4(13)
C49 C50 C51 O2 14.8(15)
C55 O3 C52 C53 20(4)
O3 C52 C53 C54 -8(4)
C52 C53 C54 C55 -5(4)
C52 O3 C55 C54 -23(4)
C53 C54 C55 O3 16(4)
